data_7701913
loop_
_publ_author_name
'He, Liang'
'Wang, Kang-Nan'
'Zheng, Yue'
'Cao, Jian-Jun'
'Zhang, Ming-Fang'
'Tan, Cai-Ping'
'Ji, Liang-Nian'
'Mao, Zong-Wan'

_publ_section_title
;
 Cyclometalated iridium(iii) complexes induce mitochondria-derived
 paraptotic cell death and inhibit tumor growth in vivo.
;
_journal_issue 20
_journal_name_full 'Dalton transactions (Cambridge, England : 2003)'
_journal_page_first 6942
_journal_page_last 6953
_journal_paper_doi 10.1039/c8dt00783g
_journal_volume 47
_journal_year 2018
_chemical_formula_moiety 'C47 H33 Ir N5, F6 P, C H2 Cl2'
_chemical_formula_sum 'C48 H35 Cl2 F6 Ir N5 O0 P'
_chemical_formula_weight 1089.88
_space_group_crystal_system monoclinic
_space_group_IT_number 14
_space_group_name_Hall '-P 2ybc'
_space_group_name_H-M_alt 'P 1 21/c 1'
_symmetry_space_group_name_Hall '-P 2ybc'
_symmetry_space_group_name_H-M 'P 1 21/c 1'
_atom_sites_solution_hydrogens geom
_atom_sites_solution_primary direct
_atom_sites_solution_secondary difmap
_audit_creation_date 2018-01-04
_audit_creation_method
;
Olex2 1.2
(compiled 2017.03.28 svn.r3405 for OlexSys, GUI svn.r5337)
;
_audit_update_record
;
2018-01-04 deposited with the CCDC.
2018-04-13 downloaded from the CCDC.
;
_cell_angle_alpha 90.00
_cell_angle_beta 94.719(2)
_cell_angle_gamma 90.00
_cell_formula_units_Z 4
_cell_length_a 14.5049(8)
_cell_length_b 12.0032(6)
_cell_length_c 25.2576(16)
_cell_measurement_reflns_used 23272
_cell_measurement_temperature 293(2)
_cell_measurement_theta_max 55.05
_cell_measurement_theta_min 6.27
_cell_volume 4382.6(4)
_computing_molecular_graphics 'Olex2 (Dolomanov et al., 2009)'
_computing_publication_material 'Olex2 (Dolomanov et al., 2009)'
_computing_structure_refinement 'XL (Sheldrick, 2008)'
_computing_structure_solution 'SHELXS-97 (Sheldrick, 1990)'
_diffrn_ambient_temperature 293(2)
_diffrn_measured_fraction_theta_full 0.965
_diffrn_measured_fraction_theta_max 0.939
_diffrn_measurement_device_type 'multiwire proportional'
_diffrn_measurement_method 'phi and omega scans'
_diffrn_radiation_monochromator graphite
_diffrn_radiation_type MoK\a
_diffrn_radiation_wavelength 0.71073
_diffrn_reflns_av_R_equivalents 0.0694
_diffrn_reflns_av_unetI/netI 0.0641
_diffrn_reflns_limit_h_max 18
_diffrn_reflns_limit_h_min -18
_diffrn_reflns_limit_k_max 15
_diffrn_reflns_limit_k_min -13
_diffrn_reflns_limit_l_max 32
_diffrn_reflns_limit_l_min -32
_diffrn_reflns_number 34154
_diffrn_reflns_theta_full 25.00
_diffrn_reflns_theta_max 27.48
_diffrn_reflns_theta_min 3.13
_diffrn_source 'fine-focus sealed tube'
_exptl_absorpt_coefficient_mu 3.272
_exptl_absorpt_correction_T_max 1.000
_exptl_absorpt_correction_T_min 0.282
_exptl_absorpt_correction_type multi-scan
_exptl_crystal_colour 'metallic reddish red'
_exptl_crystal_colour_lustre metallic
_exptl_crystal_colour_modifier reddish
_exptl_crystal_colour_primary red
_exptl_crystal_density_diffrn 1.652
_exptl_crystal_density_method 'not measured'
_exptl_crystal_description needle
_exptl_crystal_F_000 2152
_exptl_crystal_size_max 0.1
_exptl_crystal_size_mid 0.05
_exptl_crystal_size_min 0.03
_refine_diff_density_max 2.134
_refine_diff_density_min -1.004
_refine_diff_density_rms 0.143
_refine_ls_extinction_method none
_refine_ls_goodness_of_fit_ref 1.062
_refine_ls_hydrogen_treatment constr
_refine_ls_matrix_type full
_refine_ls_number_parameters 569
_refine_ls_number_reflns 9453
_refine_ls_number_restraints 1
_refine_ls_restrained_S_all 1.062
_refine_ls_R_factor_all 0.0789
_refine_ls_R_factor_gt 0.0535
_refine_ls_shift/su_max 0.001
_refine_ls_shift/su_mean 0.000
_refine_ls_structure_factor_coef Fsqd
_refine_ls_weighting_details 'calc w=1/[\s^2^(Fo^2^)+(0.1055P)^2^+0.0000P] where P=(Fo^2^+2Fc^2^)/3'
_refine_ls_weighting_scheme calc
_refine_ls_wR_factor_gt 0.1469
_refine_ls_wR_factor_ref 0.1759
_reflns_number_gt 6781
_reflns_number_total 9453
_reflns_threshold_expression >2sigma(I)
_cod_data_source_file c8dt00783g2.cif
_cod_data_source_block a_CCDC1
_cod_depositor_comments
;
The following automatic conversions were performed:

'_exptl_absorpt_correction_type' value 'Multi-scan' changed to
'multi-scan' according to
/home/data/users/saulius/crontab/automatic-downloads/current/RSC/lib/dictionaries/cif_core.dic
dictionary named 'cif_core.dic' version 2.4.2 from 2011-04-26.

Automatic conversion script
Id: cif_fix_values 5376 2017-05-30 11:51:03Z andrius 
;
_cod_database_code 7701913
_olex2_refinement_description
;
1. Fixed Uiso
 At 1.2 times of:
  All C(H) groups, All C(H,H) groups
 At 1.5 times of:
  All C(H,H,H) groups
2. Rigid bond restraints
 P1, F4
 with sigma for 1-2 distances of 0.01 and sigma for 1-3 distances of 0.01
3.a Secondary CH2 refined with riding coordinates:
 C47(H47A,H47B)
3.b Aromatic/amide H refined with riding coordinates:
 C1(H1), C32(H32), C2(H2), C36(H36), C14(H14), C45(H45), C12(H12), C11(H11),
 C26(H26), C31(H31), C35(H35), C37(H37), C43(H43), C16(H16), C22(H22), C13(H13),
  C28(H28), C44(H44), C38(H38), C61(H61), C5(H5), C17(H17), C19(H19), C20(H20),
 C6(H6), C29(H29), C7(H7), C27(H27), C21(H21), C4(H4)
3.c Idealised Me refined as rotating group:
 C46(H46A,H46B,H46C)
;
_olex2_submission_special_instructions 'No special instructions were received'

loop_
_space_group_symop_id
_space_group_symop_operation_xyz
1 'x, y, z'
2 '-x, y+1/2, -z+1/2'
3 '-x, -y, -z'
4 'x, -y-1/2, z-1/2'

loop_
_atom_site_label
_atom_site_type_symbol
_atom_site_fract_x
_atom_site_fract_y
_atom_site_fract_z
_atom_site_U_iso_or_equiv
_atom_site_adp_type
_atom_site_occupancy
_atom_site_calc_flag
_atom_site_refinement_flags_posn
_atom_site_refinement_flags_adp
Ir1 Ir 0.393430(18) 0.20887(2) 0.406498(10) 0.04569(12) Uani 1 d . .
N3 N 0.3035(4) 0.0950(5) 0.4434(2) 0.0486(13) Uani 1 d . .
C30 C 0.4677(5) 0.3027(5) 0.3601(3) 0.0502(17) Uani 1 d . .
N2 N 0.4803(4) 0.0908(5) 0.3794(2) 0.0506(14) Uani 1 d . .
C41 C 0.2338(5) 0.0502(5) 0.4103(3) 0.0487(16) Uani 1 d . .
N1 N 0.3213(4) 0.3332(5) 0.4396(2) 0.0517(14) Uani 1 d . .
N4 N 0.2966(4) 0.1577(5) 0.3414(2) 0.0517(14) Uani 1 d . .
C40 C 0.1637(5) -0.0097(5) 0.4330(3) 0.0461(15) Uani 1 d . .
C15 C 0.4809(5) 0.2497(6) 0.4706(3) 0.0510(16) Uani 1 d . .
C1 C 0.2372(5) 0.3695(6) 0.4164(3) 0.0586(18) Uani 1 d . .
H1 H 0.2169 0.3438 0.3827 0.070 Uiso 1 calc R .
C32 C 0.2495(5) 0.0006(6) 0.5184(3) 0.0556(18) Uani 1 d . .
H32 H 0.2589 -0.0192 0.5541 0.067 Uiso 1 calc R .
C33 C 0.1758(5) -0.0391(6) 0.4871(3) 0.0540(17) Uani 1 d . .
C42 C 0.2417(4) 0.0709(5) 0.3537(3) 0.0457(15) Uani 1 d . .
C2 C 0.1832(5) 0.4417(6) 0.4415(4) 0.065(2) Uani 1 d . .
H2 H 0.1284 0.4671 0.4239 0.078 Uiso 1 calc R .
C8 C 0.2936(6) 0.4399(6) 0.5177(3) 0.0593(19) Uani 1 d . .
C36 C -0.0165(6) -0.2171(7) 0.5378(5) 0.079(3) Uani 1 d . .
H36 H -0.0365 -0.2528 0.5675 0.095 Uiso 1 calc R .
C10 C 0.4488(5) 0.3359(6) 0.5023(3) 0.0517(16) Uani 1 d . .
C14 C 0.5701(7) 0.2108(6) 0.4818(4) 0.067(2) Uani 1 d . .
H14 H 0.5918 0.1532 0.4616 0.081 Uiso 1 calc R .
C9 C 0.3535(5) 0.3714(5) 0.4875(3) 0.0486(15) Uani 1 d . .
C24 C 0.5489(5) 0.1278(6) 0.3508(3) 0.0570(18) Uani 1 d . .
N5 N 0.0794(4) -0.0504(5) 0.4111(2) 0.0552(14) Uani 1 d . .
C45 C 0.2621(6) 0.1191(6) 0.2501(3) 0.065(2) Uani 1 d . .
H45 H 0.2644 0.1415 0.2150 0.078 Uiso 1 calc R .
C12 C 0.5985(6) 0.3436(7) 0.5519(3) 0.069(2) Uani 1 d . .
H12 H 0.6383 0.3762 0.5782 0.083 Uiso 1 calc R .
C39 C 0.0389(5) -0.1111(6) 0.4496(3) 0.0561(18) Uani 1 d . .
C11 C 0.5101(6) 0.3827(6) 0.5420(3) 0.065(2) Uani 1 d . .
H11 H 0.4903 0.4418 0.5620 0.078 Uiso 1 calc R .
C26 C 0.5761(6) 0.2943(7) 0.2912(4) 0.069(2) Uani 1 d . .
H26 H 0.6180 0.2534 0.2732 0.083 Uiso 1 calc R .
C31 C 0.3098(5) 0.0715(6) 0.4953(3) 0.0533(17) Uani 1 d . .
H31 H 0.3571 0.1044 0.5170 0.064 Uiso 1 calc R .
C35 C 0.0690(6) -0.1635(7) 0.5421(4) 0.072(2) Uani 1 d . .
H35 H 0.1066 -0.1655 0.5738 0.086 Uiso 1 calc R .
C34 C 0.0972(6) -0.1071(6) 0.4982(3) 0.0590(19) Uani 1 d . .
C18 C 0.6142(6) -0.0617(7) 0.3534(3) 0.061(2) Uani 1 d . .
C23 C 0.6238(6) 0.0542(7) 0.3402(3) 0.0601(19) Uani 1 d . .
C37 C -0.0706(8) -0.2188(7) 0.4925(5) 0.083(3) Uani 1 d . .
H37 H -0.1271 -0.2558 0.4912 0.100 Uiso 1 calc R .
C43 C 0.2042(6) -0.0005(6) 0.3139(3) 0.0589(19) Uani 1 d . .
H43 H 0.1722 -0.0642 0.3225 0.071 Uiso 1 calc R .
C16 C 0.4757(5) -0.0205(6) 0.3935(3) 0.0578(18) Uani 1 d . .
H16 H 0.4286 -0.0435 0.4138 0.069 Uiso 1 calc R .
C3 C 0.2084(6) 0.4786(6) 0.4932(3) 0.062(2) Uani 1 d . .
C22 C 0.7092(6) 0.0893(8) 0.3212(4) 0.073(2) Uani 1 d . .
H22 H 0.7196 0.1645 0.3152 0.088 Uiso 1 calc R .
C13 C 0.6280(6) 0.2563(7) 0.5228(4) 0.067(2) Uani 1 d . .
H13 H 0.6870 0.2273 0.5305 0.080 Uiso 1 calc R .
C28 C 0.4928(7) 0.4633(8) 0.3042(4) 0.078(3) Uani 1 d . .
H28 H 0.4823 0.5378 0.2957 0.094 Uiso 1 calc R .
C25 C 0.5352(6) 0.2453(7) 0.3343(3) 0.0579(18) Uani 1 d . .
C44 C 0.2155(6) 0.0254(7) 0.2616(3) 0.073(2) Uani 1 d . .
H44 H 0.1914 -0.0211 0.2344 0.088 Uiso 1 calc R .
C38 C -0.0441(6) -0.1667(7) 0.4472(4) 0.072(2) Uani 1 d . .
H38 H -0.0820 -0.1693 0.4157 0.087 Uiso 1 calc R .
C61 C 0.3060(6) 0.1809(6) 0.2906(3) 0.0579(19) Uani 1 d . .
H61 H 0.3432 0.2404 0.2823 0.069 Uiso 1 calc R .
C5 C 0.1732(8) 0.5723(10) 0.5727(5) 0.107(4) Uani 1 d . .
H5 H 0.1348 0.6182 0.5908 0.129 Uiso 1 calc R .
C17 C 0.5366(6) -0.0963(7) 0.3788(3) 0.066(2) Uani 1 d . .
H17 H 0.5274 -0.1716 0.3854 0.079 Uiso 1 calc R .
C19 C 0.6858(7) -0.1355(9) 0.3416(4) 0.084(3) Uani 1 d . .
H19 H 0.6789 -0.2109 0.3487 0.101 Uiso 1 calc R .
C20 C 0.7639(8) -0.1013(10) 0.3205(5) 0.094(3) Uani 1 d . .
H20 H 0.8087 -0.1523 0.3120 0.113 Uiso 1 calc R .
C6 C 0.2557(9) 0.5305(10) 0.5984(5) 0.109(4) Uani 1 d . .
H6 H 0.2704 0.5481 0.6339 0.131 Uiso 1 calc R .
C29 C 0.4469(6) 0.4146(6) 0.3448(3) 0.066(2) Uani 1 d . .
H29 H 0.4032 0.4550 0.3618 0.079 Uiso 1 calc R .
C7 C 0.3153(7) 0.4645(8) 0.5727(4) 0.084(3) Uani 1 d . .
H7 H 0.3688 0.4365 0.5907 0.101 Uiso 1 calc R .
P1 P -0.0116(3) 0.8131(3) 0.20729(12) 0.0962(9) Uani 1 d . U
C27 C 0.5550(7) 0.4013(8) 0.2757(4) 0.084(3) Uani 1 d . .
H27 H 0.5812 0.4326 0.2468 0.101 Uiso 1 calc R .
C21 C 0.7753(6) 0.0135(11) 0.3118(4) 0.097(3) Uani 1 d . .
H21 H 0.8302 0.0383 0.2992 0.116 Uiso 1 calc R .
C4 C 0.1508(7) 0.5453(8) 0.5222(4) 0.083(3) Uani 1 d . .
H4 H 0.0954 0.5713 0.5056 0.100 Uiso 1 calc R .
F6 F -0.0010(9) 0.9048(9) 0.1660(5) 0.216(5) Uani 1 d . .
F1 F -0.0266(10) 0.7151(12) 0.2417(6) 0.308(11) Uani 1 d . .
F2 F 0.0719(8) 0.7582(14) 0.1825(7) 0.265(7) Uani 1 d . .
F5 F -0.0960(13) 0.8724(12) 0.2240(7) 0.315(10) Uani 1 d . .
C46 C 0.0234(5) -0.0099(7) 0.3641(3) 0.067(2) Uani 1 d . .
H46A H 0.0541 0.0519 0.3490 0.101 Uiso 1 calc GR .
H46B H -0.0360 0.0137 0.3742 0.101 Uiso 1 calc GR .
H46C H 0.0153 -0.0686 0.3384 0.101 Uiso 1 calc GR .
F3 F -0.0809(7) 0.7552(9) 0.1674(4) 0.179(4) Uani 1 d . .
F4 F 0.0595(13) 0.8540(16) 0.2483(5) 0.346(12) Uani 1 d . U
Cl2 Cl 0.1221(5) 0.6941(3) 0.3762(2) 0.199(3) Uani 1 d . .
Cl1 Cl 0.2761(6) 0.6854(7) 0.3151(2) 0.230(3) Uani 1 d . .
C47 C 0.1620(15) 0.6334(14) 0.3236(7) 0.178(8) Uani 1 d . .
H47A H 0.1212 0.6493 0.2921 0.214 Uiso 1 calc R .
H47B H 0.1642 0.5533 0.3286 0.214 Uiso 1 calc R .

loop_
_atom_site_aniso_label
_atom_site_aniso_U_11
_atom_site_aniso_U_22
_atom_site_aniso_U_33
_atom_site_aniso_U_23
_atom_site_aniso_U_13
_atom_site_aniso_U_12
Ir1 0.04696(19) 0.04437(18) 0.04529(18) -0.00069(10) 0.00100(11) 0.00039(11)
N3 0.054(3) 0.047(3) 0.046(3) 0.002(2) 0.006(3) 0.011(3)
C30 0.055(4) 0.050(4) 0.044(4) -0.005(3) -0.003(3) -0.007(3)
N2 0.049(3) 0.056(3) 0.047(3) -0.009(3) 0.002(3) -0.006(3)
C41 0.061(4) 0.043(3) 0.041(4) 0.000(3) 0.000(3) 0.004(3)
N1 0.052(3) 0.052(3) 0.051(4) -0.001(3) 0.005(3) 0.001(3)
N4 0.060(4) 0.050(3) 0.043(3) 0.002(2) -0.007(3) 0.000(3)
C40 0.048(4) 0.046(3) 0.045(4) -0.005(3) 0.008(3) -0.003(3)
C15 0.063(5) 0.042(3) 0.047(4) -0.003(3) 0.001(3) -0.009(4)
C1 0.058(4) 0.058(4) 0.059(5) 0.002(3) -0.003(3) -0.002(4)
C32 0.060(4) 0.060(4) 0.047(4) 0.006(3) 0.003(3) 0.009(4)
C33 0.063(4) 0.054(4) 0.046(4) 0.003(3) 0.009(3) 0.003(4)
C42 0.041(3) 0.049(4) 0.046(4) -0.001(3) 0.000(3) 0.004(3)
C2 0.050(4) 0.061(4) 0.083(6) 0.005(4) 0.005(4) 0.014(4)
C8 0.062(5) 0.053(4) 0.064(5) 0.004(3) 0.012(4) 0.006(4)
C36 0.053(5) 0.085(6) 0.103(8) 0.016(5) 0.036(5) -0.004(4)
C10 0.057(4) 0.050(4) 0.048(4) 0.000(3) 0.001(3) -0.001(3)
C14 0.074(6) 0.065(5) 0.059(5) -0.003(3) -0.017(4) 0.012(4)
C9 0.054(4) 0.047(3) 0.045(4) 0.002(3) 0.004(3) -0.007(3)
C24 0.061(5) 0.064(4) 0.046(4) -0.006(3) 0.004(3) 0.000(4)
N5 0.054(4) 0.057(3) 0.055(4) 0.003(3) 0.005(3) -0.005(3)
C45 0.083(6) 0.069(5) 0.042(4) 0.006(3) 0.000(4) -0.019(4)
C12 0.071(5) 0.071(5) 0.062(5) -0.005(4) -0.017(4) 0.004(5)
C39 0.054(4) 0.052(4) 0.065(5) 0.000(3) 0.020(3) -0.006(3)
C11 0.079(6) 0.058(4) 0.056(5) -0.006(3) -0.006(4) -0.001(4)
C26 0.050(5) 0.088(6) 0.072(6) 0.007(4) 0.014(4) 0.003(4)
C31 0.053(4) 0.060(4) 0.046(4) -0.003(3) -0.003(3) -0.003(4)
C35 0.076(6) 0.081(5) 0.062(5) 0.011(4) 0.022(4) 0.014(5)
C34 0.074(5) 0.050(4) 0.055(5) -0.001(3) 0.017(4) 0.012(4)
C18 0.060(5) 0.070(5) 0.053(5) -0.016(4) -0.001(3) 0.008(4)
C23 0.062(5) 0.072(5) 0.046(4) -0.007(4) 0.004(3) 0.001(4)
C37 0.082(7) 0.069(6) 0.100(8) 0.011(5) 0.021(6) -0.013(5)
C43 0.070(5) 0.058(4) 0.048(4) -0.010(3) 0.000(3) -0.012(4)
C16 0.062(5) 0.049(4) 0.063(5) -0.002(3) 0.008(4) 0.001(4)
C3 0.064(5) 0.056(4) 0.067(5) 0.011(4) 0.011(4) 0.010(4)
C22 0.056(5) 0.095(6) 0.068(6) 0.006(5) 0.005(4) 0.010(5)
C13 0.050(4) 0.069(5) 0.079(6) -0.003(4) -0.009(4) 0.014(4)
C28 0.078(6) 0.076(6) 0.079(7) 0.016(5) 0.003(5) -0.004(5)
C25 0.066(5) 0.052(4) 0.055(5) -0.001(3) 0.002(4) -0.011(4)
C44 0.084(6) 0.085(6) 0.051(5) -0.012(4) 0.007(4) -0.015(5)
C38 0.056(5) 0.078(5) 0.085(7) 0.000(5) 0.015(4) -0.008(4)
C61 0.066(5) 0.055(4) 0.052(5) 0.002(3) 0.003(4) -0.012(4)
C5 0.108(8) 0.125(9) 0.092(8) -0.003(7) 0.028(7) 0.058(8)
C17 0.065(5) 0.061(4) 0.071(6) -0.014(4) 0.004(4) 0.016(4)
C19 0.087(7) 0.085(6) 0.080(7) -0.024(5) 0.013(5) 0.012(5)
C20 0.090(8) 0.093(7) 0.100(8) -0.001(6) 0.013(6) 0.031(6)
C6 0.134(10) 0.119(9) 0.077(7) -0.023(6) 0.028(7) 0.031(8)
C29 0.081(6) 0.051(4) 0.066(5) 0.009(4) 0.000(4) -0.006(4)
C7 0.098(7) 0.092(6) 0.062(6) -0.008(5) 0.012(5) 0.022(6)
P1 0.109(2) 0.113(2) 0.0656(17) -0.0142(15) 0.0051(15) -0.0312(19)
C27 0.092(7) 0.085(6) 0.076(7) 0.024(5) 0.014(5) -0.013(6)
C21 0.050(5) 0.154(10) 0.088(7) -0.002(7) 0.017(4) 0.032(6)
C4 0.081(6) 0.085(6) 0.086(7) -0.004(5) 0.013(5) 0.036(5)
F6 0.242(12) 0.179(9) 0.238(13) 0.089(9) 0.092(10) 0.013(9)
F1 0.268(16) 0.327(18) 0.305(18) 0.212(15) -0.124(14) -0.180(14)
F2 0.114(9) 0.328(15) 0.35(2) 0.041(16) 0.016(11) 0.082(10)
F5 0.38(2) 0.243(14) 0.36(2) -0.074(14) 0.262(19) 0.014(14)
C46 0.055(5) 0.081(5) 0.064(5) 0.000(4) -0.004(4) -0.007(4)
F3 0.159(8) 0.199(8) 0.169(10) -0.041(8) -0.052(8) -0.007(8)
F4 0.44(2) 0.46(2) 0.132(9) -0.099(12) 0.013(11) -0.34(2)
Cl2 0.360(9) 0.112(3) 0.135(4) 0.011(2) 0.086(5) 0.081(4)
Cl1 0.217(7) 0.351(9) 0.120(4) 0.020(5) 0.010(4) 0.065(6)
C47 0.27(2) 0.140(13) 0.131(14) 0.002(10) 0.076(15) 0.096(15)

loop_
_atom_type_symbol
_atom_type_description
_atom_type_scat_dispersion_real
_atom_type_scat_dispersion_imag
_atom_type_scat_source
C C 0.0033 0.0016 'International Tables Vol C Tables 4.2.6.8 and 6.1.1.4'
H H 0.0000 0.0000 'International Tables Vol C Tables 4.2.6.8 and 6.1.1.4'
N N 0.0061 0.0033 'International Tables Vol C Tables 4.2.6.8 and 6.1.1.4'
O O 0.0106 0.0060 'International Tables Vol C Tables 4.2.6.8 and 6.1.1.4'
Ir Ir -1.4442 7.9887 'International Tables Vol C Tables 4.2.6.8 and 6.1.1.4'
P P 0.1023 0.0942 'International Tables Vol C Tables 4.2.6.8 and 6.1.1.4'
F F 0.0171 0.0103 'International Tables Vol C Tables 4.2.6.8 and 6.1.1.4'
Cl Cl 0.1484 0.1585 'International Tables Vol C Tables 4.2.6.8 and 6.1.1.4'

loop_
_geom_angle_atom_site_label_1
_geom_angle_atom_site_label_2
_geom_angle_atom_site_label_3
_geom_angle
N3 Ir1 N4 76.7(2)
C30 Ir1 N3 169.8(2)
C30 Ir1 N2 79.6(3)
C30 Ir1 N1 98.5(3)
C30 Ir1 N4 93.5(3)
C30 Ir1 C15 90.0(3)
N2 Ir1 N3 96.7(2)
N2 Ir1 N4 85.9(2)
N1 Ir1 N3 86.4(2)
N1 Ir1 N2 172.6(2)
N1 Ir1 N4 101.3(2)
C15 Ir1 N3 99.7(3)
C15 Ir1 N2 94.1(3)
C15 Ir1 N1 78.7(3)
C15 Ir1 N4 176.4(3)
C41 N3 Ir1 115.3(4)
C31 N3 Ir1 124.3(5)
C31 N3 C41 120.3(6)
C25 C30 Ir1 115.2(5)
C25 C30 C29 118.6(8)
C29 C30 Ir1 125.3(6)
C24 N2 Ir1 116.8(5)
C24 N2 C16 120.4(6)
C16 N2 Ir1 122.5(5)
N3 C41 C40 118.4(6)
N3 C41 C42 114.7(6)
C40 C41 C42 127.0(6)
C1 N1 Ir1 121.4(5)
C9 N1 Ir1 117.9(5)
C9 N1 C1 120.4(6)
C42 N4 Ir1 113.5(4)
C61 N4 Ir1 124.2(5)
C61 N4 C42 119.2(6)
C41 C40 C33 119.1(6)
N5 C40 C41 131.3(6)
N5 C40 C33 109.6(6)
C10 C15 Ir1 114.6(5)
C14 C15 Ir1 126.5(6)
C14 C15 C10 118.5(7)
N1 C1 H1 119.2
C2 C1 N1 121.7(7)
C2 C1 H1 119.2
C33 C32 H32 121.2
C33 C32 C31 117.6(7)
C31 C32 H32 121.2
C40 C33 C34 106.9(6)
C32 C33 C40 120.4(7)
C32 C33 C34 132.6(7)
N4 C42 C41 116.5(6)
N4 C42 C43 120.4(7)
C43 C42 C41 122.8(6)
C1 C2 H2 119.3
C1 C2 C3 121.4(7)
C3 C2 H2 119.3
C3 C8 C9 119.6(7)
C3 C8 C7 118.2(8)
C7 C8 C9 122.1(7)
C35 C36 H36 119.0
C37 C36 H36 119.0
C37 C36 C35 122.0(10)
C15 C10 C9 114.6(6)
C11 C10 C15 118.7(7)
C11 C10 C9 126.6(7)
C15 C14 H14 119.4
C15 C14 C13 121.2(8)
C13 C14 H14 119.4
N1 C9 C8 119.1(6)
N1 C9 C10 112.5(6)
C8 C9 C10 128.4(6)
N2 C24 C23 119.7(7)
N2 C24 C25 112.1(7)
C23 C24 C25 128.2(7)
C40 N5 C46 128.2(6)
C39 N5 C40 108.3(6)
C39 N5 C46 120.3(6)
C44 C45 H45 120.2
C44 C45 C61 119.7(7)
C61 C45 H45 120.2
C11 C12 H12 120.2
C13 C12 H12 120.2
C13 C12 C11 119.6(7)
N5 C39 C34 109.3(6)
C38 C39 N5 130.2(8)
C38 C39 C34 120.4(8)
C10 C11 H11 119.2
C12 C11 C10 121.6(8)
C12 C11 H11 119.2
C25 C26 H26 119.5
C27 C26 H26 119.5
C27 C26 C25 120.9(9)
N3 C31 C32 123.3(7)
N3 C31 H31 118.4
C32 C31 H31 118.4
C36 C35 H35 120.6
C34 C35 C36 118.8(9)
C34 C35 H35 120.6
C39 C34 C33 105.7(6)
C35 C34 C33 135.9(8)
C35 C34 C39 118.4(8)
C17 C18 C23 119.2(7)
C17 C18 C19 122.8(8)
C19 C18 C23 118.0(9)
C18 C23 C24 117.5(7)
C22 C23 C24 124.6(8)
C22 C23 C18 117.7(8)
C36 C37 H37 119.4
C36 C37 C38 121.2(10)
C38 C37 H37 119.4
C42 C43 H43 120.6
C44 C43 C42 118.7(7)
C44 C43 H43 120.6
N2 C16 H16 118.7
C17 C16 N2 122.5(8)
C17 C16 H16 118.7
C2 C3 C8 117.1(7)
C2 C3 C4 123.1(8)
C4 C3 C8 119.6(8)
C23 C22 H22 119.8
C21 C22 C23 120.4(10)
C21 C22 H22 119.8
C14 C13 H13 119.8
C12 C13 C14 120.3(7)
C12 C13 H13 119.8
C29 C28 H28 119.4
C29 C28 C27 121.2(8)
C27 C28 H28 119.4
C30 C25 C24 114.8(7)
C30 C25 C26 120.6(7)
C26 C25 C24 124.0(8)
C45 C44 C43 119.5(7)
C45 C44 H44 120.2
C43 C44 H44 120.2
C39 C38 C37 119.0(9)
C39 C38 H38 120.5
C37 C38 H38 120.5
N4 C61 C45 121.8(7)
N4 C61 H61 119.1
C45 C61 H61 119.1
C6 C5 H5 120.5
C4 C5 H5 120.5
C4 C5 C6 119.1(9)
C18 C17 H17 120.1
C16 C17 C18 119.8(8)
C16 C17 H17 120.1
C18 C19 H19 118.5
C20 C19 C18 123.1(10)
C20 C19 H19 118.5
C19 C20 H20 121.0
C19 C20 C21 118.1(10)
C21 C20 H20 121.0
C5 C6 H6 118.9
C7 C6 C5 122.2(11)
C7 C6 H6 118.9
C30 C29 H29 120.3
C28 C29 C30 119.3(9)
C28 C29 H29 120.3
C8 C7 H7 120.6
C6 C7 C8 118.7(9)
C6 C7 H7 120.6
F6 P1 F2 84.6(8)
F1 P1 F6 172.8(9)
F1 P1 F2 93.2(10)
F1 P1 F5 92.8(10)
F1 P1 F3 84.5(7)
F5 P1 F6 88.9(8)
F5 P1 F2 172.3(10)
F5 P1 F3 83.8(9)
F3 P1 F6 88.6(7)
F3 P1 F2 92.0(8)
F4 P1 F6 97.8(8)
F4 P1 F1 88.9(8)
F4 P1 F2 84.4(10)
F4 P1 F5 100.5(11)
F4 P1 F3 172.3(10)
C26 C27 C28 119.0(9)
C26 C27 H27 120.5
C28 C27 H27 120.5
C22 C21 C20 122.4(10)
C22 C21 H21 118.8
C20 C21 H21 118.8
C3 C4 H4 119.0
C5 C4 C3 122.0(9)
C5 C4 H4 119.0
N5 C46 H46A 109.5
N5 C46 H46B 109.5
N5 C46 H46C 109.5
H46A C46 H46B 109.5
H46A C46 H46C 109.5
H46B C46 H46C 109.5
Cl2 C47 Cl1 109.1(12)
Cl2 C47 H47A 109.9
Cl2 C47 H47B 109.9
Cl1 C47 H47A 109.9
Cl1 C47 H47B 109.9
H47A C47 H47B 108.3

loop_
_geom_bond_atom_site_label_1
_geom_bond_atom_site_label_2
_geom_bond_distance
Ir1 N3 2.154(6)
Ir1 C30 2.002(8)
Ir1 N2 2.050(6)
Ir1 N1 2.042(6)
Ir1 N4 2.162(5)
Ir1 C15 2.032(7)
N3 C41 1.367(9)
N3 C31 1.337(9)
C30 C25 1.401(11)
C30 C29 1.423(10)
N2 C24 1.352(10)
N2 C16 1.386(9)
C41 C40 1.406(10)
C41 C42 1.466(10)
N1 C1 1.380(9)
N1 C9 1.340(9)
N4 C42 1.362(9)
N4 C61 1.330(9)
C40 C33 1.408(10)
C40 N5 1.388(9)
C15 C10 1.412(11)
C15 C14 1.384(11)
C1 H1 0.9300
C1 C2 1.359(11)
C32 H32 0.9300
C32 C33 1.363(10)
C32 C31 1.383(10)
C33 C34 1.448(11)
C42 C43 1.396(9)
C2 H2 0.9300
C2 C3 1.399(12)
C8 C9 1.457(10)
C8 C3 1.414(11)
C8 C7 1.429(12)
C36 H36 0.9300
C36 C35 1.394(13)
C36 C37 1.334(15)
C10 C9 1.465(10)
C10 C11 1.401(10)
C14 H14 0.9300
C14 C13 1.389(11)
C24 C23 1.442(10)
C24 C25 1.480(11)
N5 C39 1.385(9)
N5 C46 1.464(9)
C45 H45 0.9300
C45 C44 1.355(11)
C45 C61 1.377(10)
C12 H12 0.9300
C12 C11 1.370(11)
C12 C13 1.368(12)
C39 C34 1.433(11)
C39 C38 1.375(11)
C11 H11 0.9300
C26 H26 0.9300
C26 C25 1.409(12)
C26 C27 1.371(12)
C31 H31 0.9300
C35 H35 0.9300
C35 C34 1.389(11)
C18 C23 1.440(11)
C18 C17 1.404(12)
C18 C19 1.414(12)
C23 C22 1.429(11)
C37 H37 0.9300
C37 C38 1.384(13)
C43 H43 0.9300
C43 C44 1.380(11)
C16 H16 0.9300
C16 C17 1.341(10)
C3 C4 1.405(11)
C22 H22 0.9300
C22 C21 1.357(13)
C13 H13 0.9300
C28 H28 0.9300
C28 C29 1.398(12)
C28 C27 1.410(13)
C44 H44 0.9300
C38 H38 0.9300
C61 H61 0.9300
C5 H5 0.9300
C5 C6 1.405(15)
C5 C4 1.331(14)
C17 H17 0.9300
C19 H19 0.9300
C19 C20 1.355(15)
C20 H20 0.9300
C20 C21 1.407(16)
C6 H6 0.9300
C6 C7 1.375(13)
C29 H29 0.9300
C7 H7 0.9300
P1 F6 1.532(10)
P1 F1 1.490(10)
P1 F2 1.555(13)
P1 F5 1.506(14)
P1 F3 1.530(10)
P1 F4 1.484(11)
C27 H27 0.9300
C21 H21 0.9300
C4 H4 0.9300
C46 H46A 0.9600
C46 H46B 0.9600
C46 H46C 0.9600
Cl2 C47 1.660(15)
Cl1 C47 1.80(2)
C47 H47A 0.9700
C47 H47B 0.9700

loop_
_geom_torsion_atom_site_label_1
_geom_torsion_atom_site_label_2
_geom_torsion_atom_site_label_3
_geom_torsion_atom_site_label_4
_geom_torsion
Ir1 N3 C41 C40 -169.5(5)
Ir1 N3 C41 C42 10.7(7)
Ir1 N3 C31 C32 178.0(5)
Ir1 C30 C25 C24 -7.6(8)
Ir1 C30 C25 C26 164.5(6)
Ir1 C30 C29 C28 -167.3(6)
Ir1 N2 C24 C23 166.7(5)
Ir1 N2 C24 C25 -12.9(8)
Ir1 N2 C16 C17 -175.2(6)
Ir1 N1 C1 C2 171.4(6)
Ir1 N1 C9 C8 -165.6(5)
Ir1 N1 C9 C10 14.4(8)
Ir1 N4 C42 C41 19.4(7)
Ir1 N4 C42 C43 -153.9(6)
Ir1 N4 C61 C45 158.5(6)
Ir1 C15 C10 C9 7.2(9)
Ir1 C15 C10 C11 -169.4(6)
Ir1 C15 C14 C13 170.8(7)
N3 Ir1 C30 C25 -68.4(16)
N3 Ir1 C30 C29 100.3(15)
N3 Ir1 N2 C24 177.7(5)
N3 Ir1 N2 C16 -8.2(6)
N3 Ir1 N1 C1 -81.3(6)
N3 Ir1 N1 C9 92.3(5)
N3 Ir1 N4 C42 -10.2(5)
N3 Ir1 N4 C61 -170.1(6)
N3 Ir1 C15 C10 -84.2(6)
N3 Ir1 C15 C14 103.6(7)
N3 C41 C40 C33 -11.5(10)
N3 C41 C40 N5 169.8(7)
N3 C41 C42 N4 -20.3(8)
N3 C41 C42 C43 152.9(7)
C30 Ir1 N3 C41 -17.2(16)
C30 Ir1 N3 C31 166.1(13)
C30 Ir1 N2 C24 7.3(5)
C30 Ir1 N2 C16 -178.7(6)
C30 Ir1 N1 C1 89.7(6)
C30 Ir1 N1 C9 -96.7(6)
C30 Ir1 N4 C42 166.9(5)
C30 Ir1 N4 C61 7.0(6)
C30 Ir1 C15 C10 98.8(6)
C30 Ir1 C15 C14 -73.4(7)
N2 Ir1 N3 C41 -84.8(5)
N2 Ir1 N3 C31 98.5(6)
N2 Ir1 C30 C25 0.6(5)
N2 Ir1 C30 C29 169.3(7)
N2 Ir1 N1 C1 163.7(16)
N2 Ir1 N1 C9 -23(2)
N2 Ir1 N4 C42 87.6(5)
N2 Ir1 N4 C61 -72.3(6)
N2 Ir1 C15 C10 178.3(6)
N2 Ir1 C15 C14 6.1(7)
N2 C24 C23 C18 10.0(10)
N2 C24 C23 C22 -165.4(7)
N2 C24 C25 C30 13.2(9)
N2 C24 C25 C26 -158.5(8)
N2 C16 C17 C18 7.3(12)
C41 N3 C31 C32 1.4(11)
C41 C40 C33 C32 7.3(11)
C41 C40 C33 C34 -175.5(6)
C41 C40 N5 C39 175.6(7)
C41 C40 N5 C46 -24.8(12)
C41 C42 C43 C44 -179.7(7)
N1 Ir1 N3 C41 102.0(5)
N1 Ir1 N3 C31 -74.8(6)
N1 Ir1 C30 C25 173.4(6)
N1 Ir1 C30 C29 -17.9(7)
N1 Ir1 N2 C24 -68(2)
N1 Ir1 N2 C16 106.2(18)
N1 Ir1 N4 C42 -93.7(5)
N1 Ir1 N4 C61 106.4(6)
N1 Ir1 C15 C10 0.1(6)
N1 Ir1 C15 C14 -172.1(8)
N1 C1 C2 C3 -3.1(12)
N4 Ir1 N3 C41 -0.6(5)
N4 Ir1 N3 C31 -177.3(6)
N4 Ir1 C30 C25 -84.6(6)
N4 Ir1 C30 C29 84.1(7)
N4 Ir1 N2 C24 101.6(5)
N4 Ir1 N2 C16 -84.3(6)
N4 Ir1 N1 C1 -5.7(6)
N4 Ir1 N1 C9 167.9(5)
N4 Ir1 C15 C10 -91(4)
N4 Ir1 C15 C14 96(4)
N4 C42 C43 C44 -6.8(11)
C40 C41 C42 N4 159.9(6)
C40 C41 C42 C43 -26.9(11)
C40 C33 C34 C39 -2.4(8)
C40 C33 C34 C35 177.9(9)
C40 N5 C39 C34 1.7(8)
C40 N5 C39 C38 179.7(8)
C15 Ir1 N3 C41 179.9(5)
C15 Ir1 N3 C31 3.1(6)
C15 Ir1 C30 C25 94.8(6)
C15 Ir1 C30 C29 -96.5(7)
C15 Ir1 N2 C24 -82.0(5)
C15 Ir1 N2 C16 92.1(6)
C15 Ir1 N1 C1 178.0(6)
C15 Ir1 N1 C9 -8.4(5)
C15 Ir1 N4 C42 -3(4)
C15 Ir1 N4 C61 -163(4)
C15 C10 C9 N1 -13.8(9)
C15 C10 C9 C8 166.1(7)
C15 C10 C11 C12 -2.8(12)
C15 C14 C13 C12 -2.1(15)
C1 N1 C9 C8 8.1(10)
C1 N1 C9 C10 -172.0(6)
C1 C2 C3 C8 1.7(12)
C1 C2 C3 C4 -174.2(8)
C32 C33 C34 C39 174.3(8)
C32 C33 C34 C35 -5.3(15)
C33 C40 N5 C39 -3.2(8)
C33 C40 N5 C46 156.4(7)
C33 C32 C31 N3 -5.7(11)
C42 C41 C40 C33 168.2(7)
C42 C41 C40 N5 -10.5(12)
C42 N4 C61 C45 -0.3(11)
C42 C43 C44 C45 -0.3(13)
C2 C3 C4 C5 174.8(11)
C8 C3 C4 C5 -1.0(15)
C36 C35 C34 C33 176.6(8)
C36 C35 C34 C39 -3.0(12)
C36 C37 C38 C39 -0.8(15)
C10 C15 C14 C13 -1.1(13)
C14 C15 C10 C9 -179.9(7)
C14 C15 C10 C11 3.5(12)
C9 N1 C1 C2 -2.0(11)
C9 C8 C3 C2 4.4(11)
C9 C8 C3 C4 -179.6(7)
C9 C8 C7 C6 179.5(9)
C9 C10 C11 C12 -179.0(8)
C24 N2 C16 C17 -1.4(11)
C24 C23 C22 C21 -179.2(8)
N5 C40 C33 C32 -173.7(7)
N5 C40 C33 C34 3.5(8)
N5 C39 C34 C33 0.5(8)
N5 C39 C34 C35 -179.8(7)
N5 C39 C38 C37 -177.9(8)
C11 C10 C9 N1 162.4(7)
C11 C10 C9 C8 -17.6(12)
C11 C12 C13 C14 2.9(15)
C31 N3 C41 C40 7.3(9)
C31 N3 C41 C42 -172.5(6)
C31 C32 C33 C40 1.2(11)
C31 C32 C33 C34 -175.2(7)
C35 C36 C37 C38 -0.2(16)
C34 C39 C38 C37 0.0(13)
C18 C23 C22 C21 5.4(12)
C18 C19 C20 C21 2.4(17)
C23 C24 C25 C30 -166.4(7)
C23 C24 C25 C26 21.9(13)
C23 C18 C17 C16 -4.3(12)
C23 C18 C19 C20 2.6(14)
C23 C22 C21 C20 -0.5(16)
C37 C36 C35 C34 2.2(14)
C16 N2 C24 C23 -7.5(10)
C16 N2 C24 C25 172.9(6)
C3 C8 C9 N1 -9.4(10)
C3 C8 C9 C10 170.7(7)
C3 C8 C7 C6 -4.1(14)
C13 C12 C11 C10 -0.4(14)
C25 C30 C29 C28 1.1(11)
C25 C24 C23 C18 -170.5(7)
C25 C24 C23 C22 14.2(12)
C25 C26 C27 C28 1.4(14)
C44 C45 C61 N4 -6.8(13)
C38 C39 C34 C33 -177.8(7)
C38 C39 C34 C35 2.0(11)
C61 N4 C42 C41 -179.6(6)
C61 N4 C42 C43 7.1(10)
C61 C45 C44 C43 6.9(13)
C5 C6 C7 C8 1.5(17)
C17 C18 C23 C24 -4.1(11)
C17 C18 C23 C22 171.6(7)
C17 C18 C19 C20 -175.3(9)
C19 C18 C23 C24 177.9(7)
C19 C18 C23 C22 -6.4(11)
C19 C18 C17 C16 173.6(8)
C19 C20 C21 C22 -3.5(17)
C6 C5 C4 C3 -1.7(19)
C29 C30 C25 C24 -177.1(7)
C29 C30 C25 C26 -5.1(11)
C29 C28 C27 C26 -5.4(14)
C7 C8 C9 N1 167.0(8)
C7 C8 C9 C10 -12.9(12)
C7 C8 C3 C2 -172.1(8)
C7 C8 C3 C4 3.9(12)
C27 C26 C25 C30 3.9(13)
C27 C26 C25 C24 175.1(8)
C27 C28 C29 C30 4.1(13)
C4 C5 C6 C7 2(2)
C46 N5 C39 C34 -159.9(7)
C46 N5 C39 C38 18.2(12)
